data_4135226
loop_
_publ_author_name
'M\"unch, Annika'
'Knauer, Lena'
'Ott, Holger'
'Sindlinger, Christian'
'Herbst-Irmer, Regine'
'Strohmann, Carsten'
'Stalke, Dietmar'

_publ_section_title
;
 Insight into the Bonding and Aggregation of Alkyllithiums by Experimental
 Charge Density Studies and Energy Decomposition Analyses.
;
_journal_name_full 'Journal of the American Chemical Society'
_journal_paper_doi 10.1021/jacs.0c06035
_journal_year 2020
_chemical_absolute_configuration ad
_chemical_formula_moiety 'C19 H35 Li N2'
_chemical_formula_sum 'C19 H35 Li N2'
_chemical_formula_weight 298.43
_space_group_crystal_system monoclinic
_space_group_IT_number 5
_space_group_name_Hall 'C 2y'
_space_group_name_H-M_alt 'C 1 2 1'
_audit_conform_dict_location ftp://ftp.iucr.org/pub/cif_core.dic
_audit_conform_dict_name cif_core.dic
_audit_conform_dict_version 2.3
_audit_creation_date '29-Jan-01 T11:10:07-00:00'
_audit_creation_method 'XD routine XDCIF'
_cell_angle_alpha 90
_cell_angle_beta 119.36(2)
_cell_angle_gamma 90
_cell_formula_units_Z 4
_cell_length_a 18.123(3)
_cell_length_b 9.381(2)
_cell_length_c 12.241(3)
_cell_measurement_reflns_used 9008
_cell_measurement_temperature 100(2)
_cell_measurement_theta_max 51.9405
_cell_measurement_theta_min 2.3385
_cell_volume 1813.8(8)
_computing_cell_refinement 'SAINT V8.30C'
_computing_data_collection 'APEX2 v2012.2'
_computing_data_reduction 'SAINT V8.30C'
_computing_molecular_graphics 'Volkov et al, (2006)'
_computing_publication_material 'Volkov et al, (2006)'
_computing_structure_refinement 'Volkov et al, (2006)'
_computing_structure_solution 'SHELXT(G.M.Sheldrick,Acta Cryst.(2015)A71,3-8)'
_diffrn_ambient_temperature 100(2)
_diffrn_measured_fraction_theta_full 0.999
_diffrn_measured_fraction_theta_max 0.997
_diffrn_measurement_device_type 'Bruker Smart APEX II Ultra'
_diffrn_measurement_method 'omega scans'
_diffrn_radiation_type MoK\a
_diffrn_radiation_wavelength 0.71073
_diffrn_reflns_av_R_equivalents 0.0166
_diffrn_reflns_av_unetI/netI 0.0159
_diffrn_reflns_Laue_measured_fraction_full 0.999
_diffrn_reflns_Laue_measured_fraction_max 0.997
_diffrn_reflns_limit_h_max 39
_diffrn_reflns_limit_h_min -40
_diffrn_reflns_limit_k_max 20
_diffrn_reflns_limit_k_min -20
_diffrn_reflns_limit_l_max 27
_diffrn_reflns_limit_l_min -27
_diffrn_reflns_number 94761
_diffrn_reflns_point_group_measured_fraction_full 1.000
_diffrn_reflns_point_group_measured_fraction_max 0.974
_diffrn_reflns_theta_full 25.242
_diffrn_reflns_theta_max 52.187
_diffrn_reflns_theta_min 1.909
_diffrn_source 'BRUKER Rotating Anode'
_exptl_absorpt_coefficient_mu 0.062
_exptl_absorpt_correction_T_max 0.7503
_exptl_absorpt_correction_T_min 0.7286
_exptl_absorpt_correction_type multi-scan
_exptl_absorpt_process_details
;
 SADABS 2016/2: Krause, L., Herbst-Irmer, R., Sheldrick G.M. & Stalke D.,
 J. Appl. Cryst. 48 (2015) 3-10
;
_exptl_crystal_colour colorless
_exptl_crystal_density_diffrn 1.093
_exptl_crystal_description needle
_exptl_crystal_F_000 664
_exptl_crystal_size_max 0.110
_exptl_crystal_size_mid 0.09
_exptl_crystal_size_min 0.07
_refine_diff_density_max 0.198
_refine_diff_density_min -0.142
_refine_diff_density_rms 0.026
_refine_ls_abs_structure_details
;
 Flack x determined using 7548 quotients [(I+)-(I-)]/[(I+)+(I-)]
 (Parsons, Flack and Wagner, Acta Cryst. B69 (2013) 249-259).
;
_refine_ls_abs_structure_Flack 0.24(11)
_refine_ls_extinction_method none
_refine_ls_goodness_of_fit_ref 2.36
_refine_ls_matrix_type full
_refine_ls_number_parameters 322
_refine_ls_number_reflns 19929
_refine_ls_number_restraints 0
_refine_ls_R_factor_all 0.029
_refine_ls_R_factor_gt 0.029
_refine_ls_shift/su_max 0.00279
_refine_ls_weighting_details
;
        calc w2 = 1/[s^2^(Fo^2^)]
;
_refine_ls_weighting_scheme calc
_refine_ls_wR_factor_ref 0.034
_reflns_number_gt 17165
_reflns_number_total 20355
_reflns_threshold_expression 'I > 2\s(I)'
_cod_data_source_file ja0c06035_si_002.cif
_cod_data_source_block Spaten
_cod_original_sg_symbol_H-M 'C 2'
_cod_database_code 4135226

loop_
_space_group_symop_id
_space_group_symop_operation_xyz
1 +X,+Y,+Z
2 -X,+Y,-Z
3 1/2+X,1/2+Y,+Z
4 1/2-X,1/2+Y,-Z

loop_
_atom_local_axes_atom_label
_atom_local_axes_atom0
_atom_local_axes_ax1
_atom_local_axes_atom1
_atom_local_axes_atom2
_atom_local_axes_ax2
N(1) LI(1) Z N(1) C(5) Y
N(2) LI(1) Z N(2) C(19) Y
C(1) LI(1) Z C(1) C(2) Y
C(2) C(1) Z C(2) LI(1) Y
C(3) C(1) Z C(3) LI(1) Y
C(4) C(1) Z C(4) LI(1) Y
C(5) N(1) X C(5) C(6) Y
C(6) DUM5 Z C(6) C(7) Y
C(7) DUM2 Z C(7) C(8) Y
C(8) DUM6 Z C(8) C(10) Y
C(9) DUM0 X C(9) N(1) Y
C(10) H(10) Z C(10) C(9) Y
C(11) DUM8 Z C(11) C(12) Y
C(12) H(12) Z C(12) C(13) Y
C(13) N(1) X C(13) C(12) Y
C(14) N(2) X C(14) C(10) Y
C(15) DUM1 X C(15) N(2) Y
C(16) DUM7 Z C(16) C(15) Y
C(17) DUM3 Z C(17) C(16) Y
C(18) DUM4 Z C(18) C(17) Y
C(19) N(2) X C(19) C(18) Y
LI(1) N(1) X LI(1) N(2) Y
H(2A) C(2) Z H(2A) H(2B) Y
H(2B) C(2) Z H(2B) H(2C) Y
H(2C) C(2) Z H(2C) H(2A) Y
H(3A) C(3) Z H(3A) H(3B) Y
H(3B) C(3) Z H(3B) H(3C) Y
H(3C) C(3) Z H(3C) H(3A) Y
H(4A) C(4) Z H(4A) H(4B) Y
H(4B) C(4) Z H(4B) H(4C) Y
H(4C) C(4) Z H(4C) H(4A) Y
H(5A) C(5) Z H(5A) H(5B) Y
H(5B) C(5) Z H(5B) H(5A) Y
H(6A) C(6) Z H(6A) H(6B) Y
H(6B) C(6) Z H(6B) H(6A) Y
H(7A) C(7) Z H(7A) H(7B) Y
H(7B) C(7) Z H(7B) H(7A) Y
H(8A) C(8) Z H(8A) H(8B) Y
H(8B) C(8) Z H(8B) H(8A) Y
H(9) C(9) Z H(9) N(1) Y
H(10) C(10) Z H(10) C(9) Y
H(11A) C(11) Z H(11A) H(11B) Y
H(11B) C(11) Z H(11B) H(11A) Y
H(12) C(12) Z H(12) C(15) Y
H(13A) C(13) Z H(13A) H(13B) Y
H(13B) C(13) Z H(13B) H(13A) Y
H(14A) C(14) Z H(14A) H(14B) Y
H(14B) C(14) Z H(14B) H(14A) Y
H(15) C(15) Z H(15) N(2) Y
H(16A) C(16) Z H(16A) H(16B) Y
H(16B) C(16) Z H(16B) H(16A) Y
H(17A) C(17) Z H(17A) H(17B) Y
H(17B) C(17) Z H(17B) H(17A) Y
H(18A) C(18) Z H(18A) H(18B) Y
H(18B) C(18) Z H(18B) H(18A) Y
H(19A) C(19) Z H(19A) H(19B) Y
H(19B) C(19) Z H(19B) H(19A) Y

loop_
_atom_rho_multipole_atom_label
_atom_rho_multipole_coeff_Pv
_atom_rho_multipole_coeff_P00
_atom_rho_multipole_coeff_P11
_atom_rho_multipole_coeff_P1-1
_atom_rho_multipole_coeff_P10
_atom_rho_multipole_coeff_P20
_atom_rho_multipole_coeff_P21
_atom_rho_multipole_coeff_P2-1
_atom_rho_multipole_coeff_P22
_atom_rho_multipole_coeff_P2-2
_atom_rho_multipole_coeff_P30
_atom_rho_multipole_coeff_P31
_atom_rho_multipole_coeff_P3-1
_atom_rho_multipole_coeff_P32
_atom_rho_multipole_coeff_P3-2
_atom_rho_multipole_coeff_P33
_atom_rho_multipole_coeff_P3-3
_atom_rho_multipole_coeff_P40
_atom_rho_multipole_coeff_P41
_atom_rho_multipole_coeff_P4-1
_atom_rho_multipole_coeff_P42
_atom_rho_multipole_coeff_P4-2
_atom_rho_multipole_coeff_P43
_atom_rho_multipole_coeff_P4-3
_atom_rho_multipole_coeff_P44
_atom_rho_multipole_coeff_P4-4
_atom_rho_multipole_kappa
_atom_rho_multipole_kappa_prime0
_atom_rho_multipole_kappa_prime1
_atom_rho_multipole_kappa_prime2
_atom_rho_multipole_kappa_prime3
_atom_rho_multipole_kappa_prime4
_atom_rho_multipole_radial_slater_n0
_atom_rho_multipole_radial_slater_zeta0
_atom_rho_multipole_radial_slater_n1
_atom_rho_multipole_radial_slater_zeta1
_atom_rho_multipole_radial_slater_n2
_atom_rho_multipole_radial_slater_zeta2
_atom_rho_multipole_radial_slater_n3
_atom_rho_multipole_radial_slater_zeta3
_atom_rho_multipole_radial_slater_n4
_atom_rho_multipole_radial_slater_zeta4
N(1) 4.99(3) 0 0 0 0.154(5) 0.097(6) 0 0 0 0 0.087(5) 0 0 0 0 0 -0.120(5) 0.054(6) 0 0 0 0 0 0.059(6) 0 0 0.975(2) 0.970435 0.970435 0.970435 0.970435 0.970435 2 3.83936 2 3.83936 2 3.83936 3 3.83936 4 3.83936
N(2) 4.9854 0 0 0 0.1543 0.097 0 0 0 0 0.0866 0 0 0 0 0 -0.12 0.0536 0 0 0 0 0 0.0593 0 0 0.975(2) 0.970435 0.970435 0.970435 0.970435 0.970435 2 3.83936 2 3.83936 2 3.83936 3 3.83936 4 3.83936
C(1) 4.65(6) 0 0 0 0.147(9) 0.110(8) 0 0 0 0 0.189(10) 0 0 0 0 0 -0.212(11) 0.047(11) 0 0 0 0 0 0.118(13) 0 0 0.900(4) 0.933693 0.933693 0.933693 0.933693 0.933693 2 3.1762 2 3.1762 2 3.1762 3 3.1762 4 3.1762
C(2) 4.10(4) 0 0 0 0.002(9) 0.017(8) 0 0 0 0 0.334(9) 0 0 0 0 0 0.197(7) 0.050(8) 0 0 0 0 0 -0.122(8) 0 0 0.967(4) 0.864571 0.864571 0.864571 0.864571 0.864571 2 3.1762 2 3.1762 2 3.1762 3 3.1762 4 3.1762
C(3) 4.1005 0 0 0 0.0019 0.0171 0 0 0 0 0.3344 0 0 0 0 0 0.1969 0.0498 0 0 0 0 0 -0.1218 0 0 0.967(4) 0.864571 0.864571 0.864571 0.864571 0.864571 2 3.1762 2 3.1762 2 3.1762 3 3.1762 4 3.1762
C(4) 4.1005 0 0 0 0.0019 0.0171 0 0 0 0 0.3344 0 0 0 0 0 0.1969 0.0498 0 0 0 0 0 -0.1218 0 0 0.967(4) 0.864571 0.864571 0.864571 0.864571 0.864571 2 3.1762 2 3.1762 2 3.1762 3 3.1762 4 3.1762
C(5) 4.52(2) 0 -0.056(6) -0.038(6) 0 0.014(6) 0 0 -0.008(6) 0.016(6) 0 -0.252(6) -0.261(7) 0 0 0.296(7) -0.052(6) 0.022(8) 0 0 -0.142(8) 0.171(8) 0 0 0.044(8) 0.074(8) 0.9372(19) 0.913368 0.913368 0.913368 0.913368 0.913368 2 3.1762 2 3.1762 2 3.1762 3 3.1762 4 3.1762
C(6) 4.22(2) 0 0 0 -0.095(7) -0.002(6) 0 0 0.025(7) 0 -0.025(7) 0 0 -0.360(9) 0 0 0 -0.171(9) 0 0 0.051(9) 0 0 0 0.103(8) 0 0.9450(17) 0.902212 0.902212 0.902212 0.902212 0.902212 2 3.1762 2 3.1762 2 3.1762 3 3.1762 4 3.1762
C(7) 4.260(16) 0 0 0 -0.034(7) 0.062(6) 0 0 -0.014(7) 0 -0.043(7) 0 0 -0.447(8) 0 0 0 -0.134(10) 0 0 0.014(9) 0 0 0 0.141(8) 0 0.9450(17) 0.902212 0.902212 0.902212 0.902212 0.902212 2 3.1762 2 3.1762 2 3.1762 3 3.1762 4 3.1762
C(8) 4.217(19) 0 0 0 -0.058(7) -0.061(6) 0 0 -0.010(7) 0 0.026(7) 0 0 -0.399(8) 0 0 0 -0.166(9) 0 0 0.043(8) 0 0 0 0.105(8) 0 0.9450(17) 0.902212 0.902212 0.902212 0.902212 0.902212 2 3.1762 2 3.1762 2 3.1762 3 3.1762 4 3.1762
C(9) 4.33(2) 0 -0.021(6) -0.036(7) 0 0.025(7) 0 0 0.004(5) 0.003(6) 0 0.334(8) 0.003(6) 0 0 0.251(7) 0.046(5) 0.094(9) 0 0 0.139(9) 0.043(8) 0 0 -0.158(7) -0.036(7) 0.9372(19) 0.913368 0.913368 0.913368 0.913368 0.913368 2 3.1762 2 3.1762 2 3.1762 3 3.1762 4 3.1762
C(10) 4.06(2) 0 0 0 0.094(8) 0.009(8) 0 0 0 0 0.275(9) 0 0 0 0 0 -0.259(9) 0.134(9) 0 0 0 0 0 0.192(10) 0 0 0.9450(17) 0.902212 0.902212 0.902212 0.902212 0.902212 2 3.1762 2 3.1762 2 3.1762 3 3.1762 4 3.1762
C(11) 4.18(2) 0 0 0 0.020(11) 0.037(8) 0 0 0.032(11) 0 0.026(10) 0 0 -0.472(12) 0 0 0 -0.221(13) 0 0 -0.020(12) 0 0 0 0.089(12) 0 0.9450(17) 0.902212 0.902212 0.902212 0.902212 0.902212 2 3.1762 2 3.1762 2 3.1762 3 3.1762 4 3.1762
C(12) 4.0564 0 0 0 0.0936 0.0086 0 0 0 0 0.2747 0 0 0 0 0 -0.2591 0.1343 0 0 0 0 0 0.1921 0 0 0.9450(17) 0.902212 0.902212 0.902212 0.902212 0.902212 2 3.1762 2 3.1762 2 3.1762 3 3.1762 4 3.1762
C(13) 4.60(2) 0 -0.079(6) -0.061(6) 0 0.034(6) 0 0 0.004(6) -0.005(6) 0 -0.217(6) -0.281(7) 0 0 0.285(7) -0.107(6) 0 0 0 -0.069(8) 0.220(8) 0 0 0.110(8) 0.080(7) 0.9372(19) 0.913368 0.913368 0.913368 0.913368 0.913368 2 3.1762 2 3.1762 2 3.1762 3 3.1762 4 3.1762
C(14) 4.6025 0 -0.079 -0.0613 0 0.0344 0 0 0.0037 -0.0045 0 -0.2173 -0.2814 0 0 0.2849 -0.1069 0 0 0 -0.0691 0.2195 0 0 0.1103 0.0804 0.9372(19) 0.913368 0.913368 0.913368 0.913368 0.913368 2 3.1762 2 3.1762 2 3.1762 3 3.1762 4 3.1762
C(15) 4.3272 0 -0.021 -0.0363 0 0.0249 0 0 0.0039 0.0034 0 0.3344 0.0027 0 0 0.2505 0.0457 0.0937 0 0 0.1393 0.0427 0 0 -0.1583 -0.0361 0.9372(19) 0.913368 0.913368 0.913368 0.913368 0.913368 2 3.1762 2 3.1762 2 3.1762 3 3.1762 4 3.1762
C(16) 4.2167 0 0 0 -0.058 -0.0608 0 0 -0.0104 0 0.0261 0 0 -0.3992 0 0 0 -0.1655 0 0 0.0431 0 0 0 0.1051 0 0.9450(17) 0.902212 0.902212 0.902212 0.902212 0.902212 2 3.1762 2 3.1762 2 3.1762 3 3.1762 4 3.1762
C(17) 4.2601 0 0 0 -0.0344 0.0624 0 0 -0.0137 0 -0.0425 0 0 -0.4465 0 0 0 -0.1337 0 0 0.0139 0 0 0 0.1405 0 0.9450(17) 0.902212 0.902212 0.902212 0.902212 0.902212 2 3.1762 2 3.1762 2 3.1762 3 3.1762 4 3.1762
C(18) 4.2157 0 0 0 -0.0952 -0.0022 0 0 0.0251 0 -0.0247 0 0 -0.3598 0 0 0 -0.171 0 0 0.0509 0 0 0 0.1031 0 0.9450(17) 0.902212 0.902212 0.902212 0.902212 0.902212 2 3.1762 2 3.1762 2 3.1762 3 3.1762 4 3.1762
C(19) 4.5155 0 -0.0556 -0.0379 0 0.0138 0 0 -0.0077 0.0163 0 -0.2521 -0.2605 0 0 0.2964 -0.0522 0.0222 0 0 -0.1416 0.1706 0 0 0.0438 0.0736 0.9372(19) 0.913368 0.913368 0.913368 0.913368 0.913368 2 3.1762 2 3.1762 2 3.1762 3 3.1762 4 3.1762
LI(1) 0 0 0 0 0 0 0 0 0 0 0 0 0 0 0 0 0 0 0 0 0 0 0 0 0 0 1 1 1 1 1 1 2 1.2792 2 1.2792 2 1.2792 3 1.2792 4 1.2792
H(2A) 0.953(10) 0 0 0 0.122(3) 0 0 0 0 0 0 0 0 0 0 0 0 0 0 0 0 0 0 0 0 0 1.1 1.18 1.18 1.18 1.18 1.18 0 2 1 2 2 2 3 2 4 2
H(2B) 0.953 0 0 0 0.1215 0 0 0 0 0 0 0 0 0 0 0 0 0 0 0 0 0 0 0 0 0 1.1 1.18 1.18 1.18 1.18 1.18 0 2 1 2 2 2 3 2 4 2
H(2C) 0.953 0 0 0 0.1215 0 0 0 0 0 0 0 0 0 0 0 0 0 0 0 0 0 0 0 0 0 1.1 1.18 1.18 1.18 1.18 1.18 0 2 1 2 2 2 3 2 4 2
H(3A) 0.953 0 0 0 0.1215 0 0 0 0 0 0 0 0 0 0 0 0 0 0 0 0 0 0 0 0 0 1.1 1.18 1.18 1.18 1.18 1.18 0 2 1 2 2 2 3 2 4 2
H(3B) 0.953 0 0 0 0.1215 0 0 0 0 0 0 0 0 0 0 0 0 0 0 0 0 0 0 0 0 0 1.1 1.18 1.18 1.18 1.18 1.18 0 2 1 2 2 2 3 2 4 2
H(3C) 0.953 0 0 0 0.1215 0 0 0 0 0 0 0 0 0 0 0 0 0 0 0 0 0 0 0 0 0 1.1 1.18 1.18 1.18 1.18 1.18 0 2 1 2 2 2 3 2 4 2
H(4A) 0.953 0 0 0 0.1215 0 0 0 0 0 0 0 0 0 0 0 0 0 0 0 0 0 0 0 0 0 1.1 1.18 1.18 1.18 1.18 1.18 0 2 1 2 2 2 3 2 4 2
H(4B) 0.953 0 0 0 0.1215 0 0 0 0 0 0 0 0 0 0 0 0 0 0 0 0 0 0 0 0 0 1.1 1.18 1.18 1.18 1.18 1.18 0 2 1 2 2 2 3 2 4 2
H(4C) 0.953 0 0 0 0.1215 0 0 0 0 0 0 0 0 0 0 0 0 0 0 0 0 0 0 0 0 0 1.1 1.18 1.18 1.18 1.18 1.18 0 2 1 2 2 2 3 2 4 2
H(5A) 0.807(7) 0 0 0 0.091(3) 0 0 0 0 0 0 0 0 0 0 0 0 0 0 0 0 0 0 0 0 0 1.1 1.18 1.18 1.18 1.18 1.18 0 2 1 2 2 2 3 2 4 2
H(5B) 0.8069 0 0 0 0.0907 0 0 0 0 0 0 0 0 0 0 0 0 0 0 0 0 0 0 0 0 0 1.1 1.18 1.18 1.18 1.18 1.18 0 2 1 2 2 2 3 2 4 2
H(6A) 0.868(6) 0 0 0 0.134(3) 0 0 0 0 0 0 0 0 0 0 0 0 0 0 0 0 0 0 0 0 0 1.1 1.18 1.18 1.18 1.18 1.18 0 2 1 2 2 2 3 2 4 2
H(6B) 0.8675 0 0 0 0.1342 0 0 0 0 0 0 0 0 0 0 0 0 0 0 0 0 0 0 0 0 0 1.1 1.18 1.18 1.18 1.18 1.18 0 2 1 2 2 2 3 2 4 2
H(7A) 0.8675 0 0 0 0.1342 0 0 0 0 0 0 0 0 0 0 0 0 0 0 0 0 0 0 0 0 0 1.1 1.18 1.18 1.18 1.18 1.18 0 2 1 2 2 2 3 2 4 2
H(7B) 0.8675 0 0 0 0.1342 0 0 0 0 0 0 0 0 0 0 0 0 0 0 0 0 0 0 0 0 0 1.1 1.18 1.18 1.18 1.18 1.18 0 2 1 2 2 2 3 2 4 2
H(8A) 0.8675 0 0 0 0.1342 0 0 0 0 0 0 0 0 0 0 0 0 0 0 0 0 0 0 0 0 0 1.1 1.18 1.18 1.18 1.18 1.18 0 2 1 2 2 2 3 2 4 2
H(8B) 0.8675 0 0 0 0.1342 0 0 0 0 0 0 0 0 0 0 0 0 0 0 0 0 0 0 0 0 0 1.1 1.18 1.18 1.18 1.18 1.18 0 2 1 2 2 2 3 2 4 2
H(9) 0.853(11) 0 0 0 0.105(6) 0 0 0 0 0 0 0 0 0 0 0 0 0 0 0 0 0 0 0 0 0 1.1 1.18 1.18 1.18 1.18 1.18 0 2 1 2 2 2 3 2 4 2
H(10) 0.860(11) 0 0 0 0.126(6) 0 0 0 0 0 0 0 0 0 0 0 0 0 0 0 0 0 0 0 0 0 1.1 1.18 1.18 1.18 1.18 1.18 0 2 1 2 2 2 3 2 4 2
H(11A) 0.825(11) 0 0 0 0.165(6) 0 0 0 0 0 0 0 0 0 0 0 0 0 0 0 0 0 0 0 0 0 1.1 1.18 1.18 1.18 1.18 1.18 0 2 1 2 2 2 3 2 4 2
H(11B) 0.825 0 0 0 0.1652 0 0 0 0 0 0 0 0 0 0 0 0 0 0 0 0 0 0 0 0 0 1.1 1.18 1.18 1.18 1.18 1.18 0 2 1 2 2 2 3 2 4 2
H(12) 0.8598 0 0 0 0.126 0 0 0 0 0 0 0 0 0 0 0 0 0 0 0 0 0 0 0 0 0 1.1 1.18 1.18 1.18 1.18 1.18 0 2 1 2 2 2 3 2 4 2
H(13A) 0.8069 0 0 0 0.0907 0 0 0 0 0 0 0 0 0 0 0 0 0 0 0 0 0 0 0 0 0 1.1 1.18 1.18 1.18 1.18 1.18 0 2 1 2 2 2 3 2 4 2
H(13B) 0.8069 0 0 0 0.0907 0 0 0 0 0 0 0 0 0 0 0 0 0 0 0 0 0 0 0 0 0 1.1 1.18 1.18 1.18 1.18 1.18 0 2 1 2 2 2 3 2 4 2
H(14A) 0.8069 0 0 0 0.0907 0 0 0 0 0 0 0 0 0 0 0 0 0 0 0 0 0 0 0 0 0 1.1 1.18 1.18 1.18 1.18 1.18 0 2 1 2 2 2 3 2 4 2
H(14B) 0.8069 0 0 0 0.0907 0 0 0 0 0 0 0 0 0 0 0 0 0 0 0 0 0 0 0 0 0 1.1 1.18 1.18 1.18 1.18 1.18 0 2 1 2 2 2 3 2 4 2
H(15) 0.8526 0 0 0 0.1049 0 0 0 0 0 0 0 0 0 0 0 0 0 0 0 0 0 0 0 0 0 1.1 1.18 1.18 1.18 1.18 1.18 0 2 1 2 2 2 3 2 4 2
H(16A) 0.8675 0 0 0 0.1342 0 0 0 0 0 0 0 0 0 0 0 0 0 0 0 0 0 0 0 0 0 1.1 1.18 1.18 1.18 1.18 1.18 0 2 1 2 2 2 3 2 4 2
H(16B) 0.8675 0 0 0 0.1342 0 0 0 0 0 0 0 0 0 0 0 0 0 0 0 0 0 0 0 0 0 1.1 1.18 1.18 1.18 1.18 1.18 0 2 1 2 2 2 3 2 4 2
H(17A) 0.8675 0 0 0 0.1342 0 0 0 0 0 0 0 0 0 0 0 0 0 0 0 0 0 0 0 0 0 1.1 1.18 1.18 1.18 1.18 1.18 0 2 1 2 2 2 3 2 4 2
H(17B) 0.8675 0 0 0 0.1342 0 0 0 0 0 0 0 0 0 0 0 0 0 0 0 0 0 0 0 0 0 1.1 1.18 1.18 1.18 1.18 1.18 0 2 1 2 2 2 3 2 4 2
H(18A) 0.8675 0 0 0 0.1342 0 0 0 0 0 0 0 0 0 0 0 0 0 0 0 0 0 0 0 0 0 1.1 1.18 1.18 1.18 1.18 1.18 0 2 1 2 2 2 3 2 4 2
H(18B) 0.8675 0 0 0 0.1342 0 0 0 0 0 0 0 0 0 0 0 0 0 0 0 0 0 0 0 0 0 1.1 1.18 1.18 1.18 1.18 1.18 0 2 1 2 2 2 3 2 4 2
H(19A) 0.8069 0 0 0 0.0907 0 0 0 0 0 0 0 0 0 0 0 0 0 0 0 0 0 0 0 0 0 1.1 1.18 1.18 1.18 1.18 1.18 0 2 1 2 2 2 3 2 4 2
H(19B) 0.8069 0 0 0 0.0907 0 0 0 0 0 0 0 0 0 0 0 0 0 0 0 0 0 0 0 0 0 1.1 1.18 1.18 1.18 1.18 1.18 0 2 1 2 2 2 3 2 4 2

loop_
_atom_site_aniso_label
_atom_site_aniso_U_11
_atom_site_aniso_U_22
_atom_site_aniso_U_33
_atom_site_aniso_U_23
_atom_site_aniso_U_13
_atom_site_aniso_U_12
N(1) 0.02294(9) 0.01880(9) 0.02212(10) -0.00407(8) 0.01440(8) -0.00420(8)
N(2) 0.01503(8) 0.01935(9) 0.01571(9) -0.00095(6) 0.00819(6) -0.00087(7)
C(1) 0.01656(8) 0.01986(10) 0.02304(11) 0.00041(8) 0.01092(8) -0.00049(8)
C(2) 0.02747(12) 0.02844(13) 0.02659(13) -0.00068(10) 0.01646(10) -0.00003(9)
C(3) 0.01749(10) 0.03145(13) 0.02968(13) 0.00487(11) 0.01040(10) 0.00117(9)
C(4) 0.02717(12) 0.02104(12) 0.03814(15) -0.00144(10) 0.02071(12) -0.00142(9)
C(5) 0.03368(14) 0.02202(11) 0.03609(16) -0.00563(11) 0.02461(13) -0.00195(11)
C(6) 0.02940(14) 0.02243(13) 0.04425(18) -0.00099(12) 0.02168(13) 0.00116(10)
C(7) 0.03174(13) 0.01960(12) 0.03837(16) 0.00172(11) 0.01808(13) 0.00081(10)
C(8) 0.02759(12) 0.01994(11) 0.02427(12) 0.00001(9) 0.01309(10) -0.00170(9)
C(9) 0.02308(11) 0.01898(10) 0.02123(11) -0.00368(9) 0.01280(9) -0.00601(9)
C(10) 0.01982(9) 0.02394(11) 0.02084(11) -0.00153(9) 0.01197(9) -0.00557(8)
C(11) 0.01876(11) 0.03157(14) 0.02216(12) -0.00285(11) 0.00837(9) -0.00840(9)
C(12) 0.02063(10) 0.02906(12) 0.01599(11) -0.00227(9) 0.00779(9) -0.00558(8)
C(13) 0.02860(12) 0.02672(12) 0.01935(11) -0.00521(9) 0.01439(10) -0.00593(10)
C(14) 0.02060(10) 0.02272(11) 0.01880(10) -0.00012(9) 0.01245(9) -0.00116(8)
C(15) 0.01705(9) 0.02460(11) 0.01642(10) 0.00102(8) 0.00848(8) -0.00124(8)
C(16) 0.01898(10) 0.03243(14) 0.02280(11) 0.00624(10) 0.00902(9) 0.00420(9)
C(17) 0.02701(12) 0.02727(13) 0.03012(14) 0.00779(11) 0.01588(11) 0.00881(10)
C(18) 0.02659(11) 0.02392(12) 0.02803(13) 0.00151(10) 0.01687(11) 0.00612(10)
C(19) 0.01949(10) 0.01935(10) 0.02181(11) -0.00241(9) 0.01041(9) 0.00093(8)
LI(1) 0.01856(19) 0.0213(2) 0.0251(2) -0.00214(17) 0.01230(17) -0.00178(15)

loop_
_atom_site_label
_atom_site_fract_x
_atom_site_fract_y
_atom_site_fract_z
_atom_site_U_iso_or_equiv
_atom_site_occupancy
_atom_site_symmetry_multiplicity
N(1) 0.209381(15) 0.343183 0.29883(2) 0.02 1 4
N(2) 0.256496(15) 0.07790(4) 0.225205(19) 0.016 1 4
C(1) 0.044199(16) 0.06365(4) 0.22366(2) 0.019 1 4
C(2) 0.051264(18) 0.09756(4) 0.35042(3) 0.026 1 4
C(3) -0.041622(18) 0.11887(4) 0.12321(3) 0.027 1 4
C(4) 0.043291(18) -0.09830(4) 0.21138(3) 0.027 1 4
C(5) 0.15113(2) 0.44516(4) 0.30840(3) 0.027 1 4
C(6) 0.08317(2) 0.49653(4) 0.18006(4) 0.03 1 4
C(7) 0.12384(2) 0.56253(4) 0.10835(3) 0.03 1 4
C(8) 0.187258(17) 0.45769(4) 0.10479(3) 0.024 1 4
C(9) 0.253029(17) 0.41131(4) 0.23695(3) 0.02 1 4
C(10) 0.323086(16) 0.31601(4) 0.24057(2) 0.021 1 4
C(11) 0.38797(2) 0.28535(4) 0.37750(3) 0.025 1 4
C(12) 0.341248(17) 0.19964(4) 0.43131(3) 0.022 1 4
C(13) 0.269984(19) 0.29212(4) 0.42616(3) 0.024 1 4
C(14) 0.294076(16) 0.17385(4) 0.17043(2) 0.02 1 4
C(15) 0.310461(16) 0.05610(4) 0.36286(2) 0.019 1 4
C(16) 0.384405(18) -0.04741(4) 0.39724(3) 0.025 1 4
C(17) 0.353234(18) -0.19019(4) 0.33016(3) 0.027 1 4
C(18) 0.303305(18) -0.16363(4) 0.18907(3) 0.025 1 4
C(19) 0.230498(17) -0.06006(4) 0.15848(3) 0.02 1 4
LI(1) 0.14579(3) 0.15844(6) 0.21114(5) 0.021 1 4
H(2A) 0.048046 0.210305 0.364159 0.03919(8) 1 4
H(2B) 0.10945 0.061835 0.429461 0.03919(8) 1 4
H(2C) 0.004169 0.045654 0.365892 0.03919(8) 1 4
H(3A) -0.055024 0.093374 0.029456 0.04007(8) 1 4
H(3B) -0.047541 0.232964 0.124987 0.04007(8) 1 4
H(3C) -0.094556 0.07696 0.129999 0.04007(8) 1 4
H(4A) 0.033842 -0.130356 0.120925 0.04015(8) 1 4
H(4B) -0.006041 -0.148474 0.222584 0.04015(8) 1 4
H(4C) 0.100486 -0.151631 0.277874 0.04015(8) 1 4
H(5A) 0.189712 0.532235 0.368448 0.03284(7) 1 4
H(5B) 0.123689 0.387827 0.357579 0.03284(7) 1 4
H(6A) 0.04244 0.569232 0.196232 0.03657(7) 1 4
H(6B) 0.043686 0.407261 0.125276 0.03657(7) 1 4
H(7A) 0.075065 0.590815 0.013549 0.03544(7) 1 4
H(7B) 0.158034 0.65786 0.159116 0.03544(7) 1 4
H(8A) 0.154737 0.363278 0.05017 0.02853(6) 1 4
H(8B) 0.220007 0.501281 0.057456 0.02853(6) 1 4
H(9) 0.283262 0.508836 0.289763 0.02432(5) 1 4
H(10) 0.353924 0.377063 0.197474 0.02482(5) 1 4
H(11A) 0.411943 0.383775 0.431116 0.02986(6) 1 4
H(11B) 0.441739 0.225057 0.384768 0.02986(6) 1 4
H(12) 0.383633 0.175336 0.530797 0.02689(6) 1 4
H(13A) 0.233991 0.235733 0.462751 0.02851(6) 1 4
H(13B) 0.296225 0.386027 0.485602 0.02851(6) 1 4
H(14A) 0.246924 0.187293 0.071783 0.02341(5) 1 4
H(14B) 0.349146 0.126402 0.170575 0.02341(5) 1 4
H(15) 0.26811 0.006896 0.392556 0.02309(5) 1 4
H(16A) 0.429535 -0.00057 0.37274 0.03033(6) 1 4
H(16B) 0.42034 -0.062018 0.498705 0.03033(6) 1 4
H(17A) 0.407349 -0.260418 0.355812 0.03280(7) 1 4
H(17B) 0.312121 -0.237365 0.362261 0.03280(7) 1 4
H(18A) 0.273582 -0.257966 0.131987 0.02963(6) 1 4
H(18B) 0.345963 -0.121769 0.157594 0.02963(6) 1 4
H(19A) 0.19555 -0.033484 0.058886 0.02412(5) 1 4
H(19B) 0.187082 -0.108347 0.185703 0.02412(5) 1 4

loop_
_geom_angle_atom_site_label_1
_geom_angle_atom_site_label_2
_geom_angle_atom_site_label_3
_geom_angle
_geom_angle_site_symmetry_1
_geom_angle_site_symmetry_2
_geom_angle_site_symmetry_3
_geom_angle_publ_flag
C(5) N(1) C(9) 110.12(2) 1_555 1_555 1_555 yes
C(5) N(1) C(13) 108.53(2) 1_555 1_555 1_555 yes
C(5) N(1) LI(1) 110.33(2) 1_555 1_555 1_555 yes
C(9) N(1) LI(1) 113.44(2) 1_555 1_555 1_555 yes
C(13) N(1) LI(1) 102.28(2) 1_555 1_555 1_555 yes
C(14) N(2) C(15) 113.875(19) 1_555 1_555 1_555 yes
C(14) N(2) C(19) 112.116(19) 1_555 1_555 1_555 yes
C(14) N(2) LI(1) 112.61(2) 1_555 1_555 1_555 yes
C(2) C(1) C(3) 107.04(2) 1_555 1_555 1_555 yes
C(2) C(1) C(4) 107.40(2) 1_555 1_555 1_555 yes
C(3) C(1) C(4) 107.54(2) 1_555 1_555 1_555 yes
C(5) C(6) C(7) 110.31(3) 1_555 1_555 1_555 yes
C(6) C(7) C(8) 109.69(3) 1_555 1_555 1_555 yes
C(7) C(8) C(9) 111.09(2) 1_555 1_555 1_555 yes
C(8) C(9) C(10) 113.64(2) 1_555 1_555 1_555 yes
C(9) C(10) C(11) 108.75(2) 1_555 1_555 1_555 yes
C(9) C(10) C(14) 116.02(2) 1_555 1_555 1_555 yes
C(11) C(10) C(14) 108.56(2) 1_555 1_555 1_555 yes
C(10) C(11) C(12) 106.25(3) 1_555 1_555 1_555 yes
C(11) C(12) C(13) 108.54(2) 1_555 1_555 1_555 yes
C(11) C(12) C(15) 110.77(2) 1_555 1_555 1_555 yes
C(13) C(12) C(15) 113.58(2) 1_555 1_555 1_555 yes
C(12) C(15) C(16) 111.66(2) 1_555 1_555 1_555 yes
C(15) C(16) C(17) 111.34(2) 1_555 1_555 1_555 yes
C(16) C(17) C(18) 108.84(2) 1_555 1_555 1_555 yes
C(17) C(18) C(19) 110.01(2) 1_555 1_555 1_555 yes

loop_
_geom_bond_atom_site_label_1
_geom_bond_atom_site_label_2
_geom_bond_distance
_geom_bond_site_symmetry_1
_geom_bond_site_symmetry_2
_geom_bond_publ_flag
N(1) C(5) 1.4713(4) 1_555 1_555 yes
N(1) C(9) 1.4817(3) 1_555 1_555 yes
N(1) C(13) 1.4787(4) 1_555 1_555 yes
N(1) LI(1) 2.0666(5) 1_555 1_555 yes
N(2) C(14) 1.4736(3) 1_555 1_555 yes
N(2) C(15) 1.4906(3) 1_555 1_555 yes
N(2) C(19) 1.4787(3) 1_555 1_555 yes
N(2) LI(1) 2.0705(5) 1_555 1_555 yes
C(1) C(2) 1.5266(4) 1_555 1_555 yes
C(1) C(3) 1.5245(4) 1_555 1_555 yes
C(1) C(4) 1.5259(4) 1_555 1_555 yes
C(1) LI(1) 2.1168(5) 1_555 1_555 yes
C(5) C(6) 1.5231(5) 1_555 1_555 yes
C(6) C(7) 1.5270(4) 1_555 1_555 yes
C(7) C(8) 1.5295(4) 1_555 1_555 yes
C(8) C(9) 1.5285(4) 1_555 1_555 yes
C(9) C(10) 1.5356(4) 1_555 1_555 yes
C(10) C(11) 1.5304(4) 1_555 1_555 yes
C(10) C(14) 1.5328(4) 1_555 1_555 yes
C(11) C(12) 1.5310(4) 1_555 1_555 yes
C(12) C(13) 1.5312(4) 1_555 1_555 yes
C(12) C(15) 1.5389(4) 1_555 1_555 yes
C(15) C(16) 1.5372(4) 1_555 1_555 yes
C(16) C(17) 1.5272(5) 1_555 1_555 yes
C(17) C(18) 1.5268(4) 1_555 1_555 yes
C(18) C(19) 1.5300(4) 1_555 1_555 yes
